data_7102729
loop_
_publ_author_name
'Nakamura, Asao'
'Sato, Tomohiro'
'Kuroda, Reiko'

_publ_section_title
;
 Formation of racemic crystals of transition metal complexes by
 grinding 1 : 1 mixtures of enantiomeric crystals.
;
_journal_issue 24
_journal_name_full 'Chemical communications (Cambridge, England)'
_journal_page_first 2858
_journal_page_last 2859
_journal_paper_doi 10.1039/b409006c
_journal_year 2004
_chemical_formula_sum 'C36 H24 F12 N6 Os P2'
_chemical_formula_weight 1020.75
_chemical_name_systematic
;
?
;
_space_group_IT_number 15
_symmetry_cell_setting monoclinic
_symmetry_space_group_name_Hall '-C 2yc'
_symmetry_space_group_name_H-M 'C 1 2/c 1'
_atom_sites_solution_hydrogens geom
_atom_sites_solution_primary direct
_atom_sites_solution_secondary difmap
_audit_creation_method SHELXL-97
_cell_angle_alpha 90.00
_cell_angle_beta 100.993(2)
_cell_angle_gamma 90.00
_cell_formula_units_Z 8
_cell_length_a 36.943(4)
_cell_length_b 16.1178(15)
_cell_length_c 12.1037(11)
_cell_measurement_reflns_used 8093
_cell_measurement_temperature 298(2)
_cell_measurement_theta_max 27.94
_cell_measurement_theta_min 1.38
_cell_volume 7074.7(11)
_computing_cell_refinement 'Bruker SAINT'
_computing_data_collection 'Bruker SMART'
_computing_data_reduction 'Bruker SAINT'
_computing_structure_refinement 'SHELXL-97 (Sheldrick, 1997)'
_computing_structure_solution 'SHELXS-97 (Sheldrick, 1997)'
_diffrn_ambient_temperature 298(2)
_diffrn_measured_fraction_theta_full 0.952
_diffrn_measured_fraction_theta_max 0.952
_diffrn_measurement_device_type 'Bruker APEX'
_diffrn_measurement_method '\w scans'
_diffrn_radiation_monochromator graphite
_diffrn_radiation_source 'fine-focus sealed tube'
_diffrn_radiation_type MoK\a
_diffrn_radiation_wavelength 0.71073
_diffrn_reflns_av_R_equivalents 0.0228
_diffrn_reflns_av_sigmaI/netI 0.0330
_diffrn_reflns_limit_h_max 48
_diffrn_reflns_limit_h_min -48
_diffrn_reflns_limit_k_max 18
_diffrn_reflns_limit_k_min -20
_diffrn_reflns_limit_l_max 14
_diffrn_reflns_limit_l_min -15
_diffrn_reflns_number 21362
_diffrn_reflns_theta_full 27.94
_diffrn_reflns_theta_max 27.94
_diffrn_reflns_theta_min 1.38
_exptl_absorpt_coefficient_mu 3.798
_exptl_absorpt_correction_T_max 0.5172
_exptl_absorpt_correction_T_min 0.5172
_exptl_absorpt_correction_type empirical
_exptl_absorpt_process_details 'Bruker SADABS'
_exptl_crystal_colour black
_exptl_crystal_density_diffrn 1.917
_exptl_crystal_density_method 'not measured'
_exptl_crystal_description prism
_exptl_crystal_F_000 3968
_exptl_crystal_size_max 0.20
_exptl_crystal_size_mid 0.20
_exptl_crystal_size_min 0.20
_refine_diff_density_max 1.459
_refine_diff_density_min -0.528
_refine_diff_density_rms 0.096
_refine_ls_extinction_method none
_refine_ls_goodness_of_fit_ref 1.063
_refine_ls_hydrogen_treatment mixed
_refine_ls_matrix_type full
_refine_ls_number_parameters 516
_refine_ls_number_reflns 8093
_refine_ls_number_restraints 0
_refine_ls_restrained_S_all 1.063
_refine_ls_R_factor_all 0.0385
_refine_ls_R_factor_gt 0.0312
_refine_ls_shift/su_max 0.003
_refine_ls_shift/su_mean 0.000
_refine_ls_structure_factor_coef Fsqd
_refine_ls_weighting_details 'calc w=1/[\s^2^(Fo^2^)+(0.0371P)^2^+11.9397P] where P=(Fo^2^+2Fc^2^)/3'
_refine_ls_weighting_scheme calc
_refine_ls_wR_factor_gt 0.0764
_refine_ls_wR_factor_ref 0.0793
_reflns_number_gt 6898
_reflns_number_total 8093
_reflns_threshold_expression >2sigma(I)
_cod_data_source_file b409006c.txt
_cod_data_source_block compound_7
_cod_depositor_comments
;
The following automatic conversions were performed:
'_symmetry_cell_setting' value 'Monoclinic' changed to 'monoclinic'
according to '/home/saulius/struct/CIF-dictionaries/cif_core.dic'
dictionary named 'cif_core.dic' version 2.4.1 from 2010-06-29.

Automatic conversion script
Id: cif_fix_enum 1527 2010-12-29 10:47:43Z saulius 
;
_cod_original_sg_symbol_H-M C2/c
_cod_database_code 7102729

loop_
_symmetry_equiv_pos_as_xyz
'x, y, z'
'-x, y, -z+1/2'
'x+1/2, y+1/2, z'
'-x+1/2, y+1/2, -z+1/2'
'-x, -y, -z'
'x, -y, z-1/2'
'-x+1/2, -y+1/2, -z'
'x+1/2, -y+1/2, z-1/2'

loop_
_atom_site_label
_atom_site_type_symbol
_atom_site_fract_x
_atom_site_fract_y
_atom_site_fract_z
_atom_site_U_iso_or_equiv
_atom_site_adp_type
_atom_site_occupancy
_atom_site_symmetry_multiplicity
_atom_site_calc_flag
_atom_site_refinement_flags
N1 N 0.89147(9) 0.10938(19) 0.0663(3) 0.0431(7) Uani 1 1 d .
C2 C 0.91195(11) 0.0907(3) -0.0108(3) 0.0516(10) Uani 1 1 d .
H2 H 0.9210 0.1337 -0.0493 0.062 Uiso 1 1 calc R
C3 C 0.92017(13) 0.0088(3) -0.0350(4) 0.0645(12) Uani 1 1 d .
H3 H 0.9348 -0.0020 -0.0879 0.077 Uiso 1 1 calc R
C4 C 0.90676(14) -0.0552(3) 0.0190(5) 0.0716(15) Uani 1 1 d .
H4 H 0.9121 -0.1097 0.0027 0.086 Uiso 1 1 calc R
C5 C 0.86925(18) -0.1002(3) 0.1616(6) 0.0864(18) Uani 1 1 d .
H5 H 0.8736 -0.1560 0.1499 0.104 Uiso 1 1 calc R
C6 C 0.84861(17) -0.0792(4) 0.2361(6) 0.089(2) Uani 1 1 d .
H6 H 0.8385 -0.1212 0.2734 0.107 Uiso 1 1 calc R
C7 C 0.81999(15) 0.0308(4) 0.3377(4) 0.0824(19) Uani 1 1 d .
H7 H 0.8087 -0.0081 0.3767 0.099 Uiso 1 1 calc R
C8 C 0.81573(14) 0.1135(4) 0.3551(4) 0.0772(16) Uani 1 1 d .
H8 H 0.8017 0.1311 0.4069 0.093 Uiso 1 1 calc R
C9 C 0.83221(12) 0.1715(3) 0.2960(4) 0.0634(12) Uani 1 1 d .
H9 H 0.8291 0.2276 0.3098 0.076 Uiso 1 1 calc R
N10 N 0.85249(9) 0.1499(2) 0.2197(3) 0.0478(8) Uani 1 1 d .
C11 C 0.85700(11) 0.0669(3) 0.2026(3) 0.0502(10) Uani 1 1 d .
C12 C 0.84134(14) 0.0052(3) 0.2610(4) 0.0720(16) Uani 1 1 d .
C13 C 0.88508(14) -0.0385(3) 0.0986(4) 0.0646(13) Uani 1 1 d .
C14 C 0.87828(10) 0.0449(2) 0.1210(3) 0.0479(9) Uani 1 1 d .
N21 N 0.83346(9) 0.22900(18) -0.0105(3) 0.0417(7) Uani 1 1 d .
C22 C 0.79981(11) 0.1952(3) -0.0152(4) 0.0541(10) Uani 1 1 d .
H22 H 0.7946 0.1684 0.0480 0.065 Uiso 1 1 calc R
C23 C 0.77253(13) 0.1992(3) -0.1127(4) 0.0675(13) Uani 1 1 d .
H23 H 0.7497 0.1747 -0.1135 0.081 Uiso 1 1 calc R
C24 C 0.77910(14) 0.2392(3) -0.2074(4) 0.0665(13) Uani 1 1 d .
H24 H 0.7608 0.2431 -0.2715 0.080 Uiso 1 1 calc R
C25 C 0.82450(15) 0.3128(3) -0.2994(4) 0.0667(13) Uani 1 1 d .
H25 H 0.8075 0.3173 -0.3664 0.080 Uiso 1 1 calc R
C26 C 0.85910(17) 0.3434(3) -0.2935(4) 0.0721(14) Uani 1 1 d .
H26 H 0.8653 0.3680 -0.3569 0.086 Uiso 1 1 calc R
C27 C 0.92181(14) 0.3724(3) -0.1773(4) 0.0636(12) Uani 1 1 d .
H27 H 0.9296 0.3990 -0.2369 0.076 Uiso 1 1 calc R
C28 C 0.94516(13) 0.3657(3) -0.0748(4) 0.0573(11) Uani 1 1 d .
H28 H 0.9687 0.3885 -0.0643 0.069 Uiso 1 1 calc R
C29 C 0.93347(11) 0.3248(2) 0.0133(3) 0.0465(9) Uani 1 1 d .
H29 H 0.9496 0.3211 0.0822 0.056 Uiso 1 1 calc R
N30 N 0.89998(9) 0.29059(17) 0.0032(2) 0.0367(6) Uani 1 1 d .
C31 C 0.87638(11) 0.2996(2) -0.0982(3) 0.0407(8) Uani 1 1 d .
C32 C 0.88629(13) 0.3388(2) -0.1915(3) 0.0535(10) Uani 1 1 d .
C33 C 0.81392(13) 0.2741(2) -0.2053(4) 0.0544(11) Uani 1 1 d .
C34 C 0.84029(11) 0.2669(2) -0.1049(3) 0.0416(8) Uani 1 1 d .
N41 N 0.86726(9) 0.3328(2) 0.2000(3) 0.0444(7) Uani 1 1 d .
C42 C 0.83990(12) 0.3874(3) 0.1689(4) 0.0557(10) Uani 1 1 d .
H42 H 0.8243 0.3809 0.0995 0.067 Uiso 1 1 calc R
C43 C 0.83414(14) 0.4534(3) 0.2371(5) 0.0705(13) Uani 1 1 d .
H43 H 0.8144 0.4892 0.2137 0.085 Uiso 1 1 calc R
C44 C 0.85711(14) 0.4661(3) 0.3381(4) 0.0674(13) Uani 1 1 d .
H44 H 0.8529 0.5101 0.3838 0.081 Uiso 1 1 calc R
C45 C 0.91309(15) 0.4199(3) 0.4763(4) 0.0698(14) Uani 1 1 d .
H45 H 0.9111 0.4635 0.5250 0.084 Uiso 1 1 calc R
C46 C 0.94046(14) 0.3648(3) 0.5045(4) 0.0657(13) Uani 1 1 d .
H46 H 0.9567 0.3710 0.5729 0.079 Uiso 1 1 calc R
C47 C 0.97310(14) 0.2357(3) 0.4581(4) 0.0644(13) Uani 1 1 d .
H47 H 0.9898 0.2370 0.5261 0.077 Uiso 1 1 calc R
C48 C 0.97501(12) 0.1750(3) 0.3822(4) 0.0620(12) Uani 1 1 d .
H48 H 0.9934 0.1351 0.3977 0.074 Uiso 1 1 calc R
C49 C 0.94964(11) 0.1717(3) 0.2807(3) 0.0513(9) Uani 1 1 d .
H49 H 0.9517 0.1294 0.2300 0.062 Uiso 1 1 calc R
N50 N 0.92248(9) 0.22731(18) 0.2541(3) 0.0415(7) Uani 1 1 d .
C51 C 0.92040(11) 0.2897(2) 0.3302(3) 0.0430(9) Uani 1 1 d .
C52 C 0.94555(12) 0.2968(3) 0.4331(3) 0.0532(10) Uani 1 1 d .
C53 C 0.88677(13) 0.4132(3) 0.3726(3) 0.0554(10) Uani 1 1 d .
C54 C 0.89104(11) 0.3468(2) 0.3004(3) 0.0458(9) Uani 1 1 d .
Os Os 0.878111(4) 0.224654(8) 0.120779(10) 0.03660(6) Uani 1 1 d .
P1 P 0.74056(4) -0.04024(15) 0.05487(12) 0.0945(6) Uani 1 1 d .
F11 F 0.77693(12) 0.0094(3) 0.0628(4) 0.1427(18) Uani 1 1 d .
F12 F 0.71603(19) 0.0351(5) 0.0522(5) 0.211(3) Uani 1 1 d .
F13 F 0.73737(12) -0.0440(5) -0.0755(3) 0.195(3) Uani 1 1 d .
F14 F 0.70546(16) -0.0929(6) 0.0429(5) 0.260(5) Uani 1 1 d .
F15 F 0.76563(19) -0.1191(4) 0.0583(5) 0.195(3) Uani 1 1 d .
F16 F 0.74474(12) -0.0437(3) 0.1842(3) 0.1227(14) Uani 1 1 d .
P2 P 1.0000 0.46038(9) 0.2500 0.0420(3) Uani 1 2 d S
F21 F 0.99695(9) 0.46053(19) 0.3789(2) 0.0766(8) Uani 1 1 d .
F22 F 1.0000 0.3602(2) 0.2500 0.0634(9) Uani 1 2 d S
F23 F 0.95625(7) 0.46043(17) 0.2149(2) 0.0682(7) Uani 1 1 d .
F24 F 1.0000 0.5606(2) 0.2500 0.0622(9) Uani 1 2 d S
P3 P 1.0000 -0.08426(12) 0.2500 0.0721(5) Uani 1 2 d S
F31 F 0.99978(15) -0.0842(4) 0.1220(3) 0.156(2) Uani 1 1 d .
F32 F 0.97020(15) -0.1527(3) 0.2243(5) 0.177(2) Uani 1 1 d .
F33 F 0.96900(13) -0.0170(3) 0.2332(4) 0.1390(18) Uani 1 1 d .

loop_
_atom_site_aniso_label
_atom_site_aniso_U_11
_atom_site_aniso_U_22
_atom_site_aniso_U_33
_atom_site_aniso_U_23
_atom_site_aniso_U_13
_atom_site_aniso_U_12
N1 0.0401(17) 0.0405(16) 0.0455(17) 0.0026(13) 0.0001(13) -0.0058(13)
C2 0.049(2) 0.058(2) 0.047(2) -0.0042(18) 0.0048(17) 0.0023(19)
C3 0.058(3) 0.064(3) 0.066(3) -0.016(2) -0.003(2) 0.011(2)
C4 0.069(3) 0.043(2) 0.090(4) -0.008(2) -0.017(3) 0.008(2)
C5 0.090(4) 0.047(3) 0.108(5) 0.023(3) -0.019(4) -0.015(3)
C6 0.081(4) 0.073(4) 0.100(4) 0.044(3) -0.018(3) -0.032(3)
C7 0.063(3) 0.123(5) 0.058(3) 0.036(3) 0.003(2) -0.038(3)
C8 0.058(3) 0.119(5) 0.058(3) 0.015(3) 0.018(2) -0.023(3)
C9 0.053(3) 0.086(3) 0.053(2) 0.004(2) 0.016(2) -0.015(2)
N10 0.0417(18) 0.059(2) 0.0419(17) 0.0057(15) 0.0066(13) -0.0121(15)
C11 0.041(2) 0.057(2) 0.045(2) 0.0175(18) -0.0106(17) -0.0155(18)
C12 0.059(3) 0.081(3) 0.065(3) 0.036(3) -0.016(2) -0.031(3)
C13 0.061(3) 0.047(2) 0.074(3) 0.007(2) -0.019(2) -0.003(2)
C14 0.042(2) 0.0419(19) 0.052(2) 0.0065(16) -0.0107(17) -0.0109(16)
N21 0.0377(16) 0.0421(17) 0.0446(17) -0.0046(13) 0.0060(13) -0.0028(13)
C22 0.041(2) 0.061(2) 0.059(2) -0.008(2) 0.0092(18) -0.0073(19)
C23 0.040(2) 0.087(3) 0.072(3) -0.018(3) -0.001(2) -0.006(2)
C24 0.055(3) 0.068(3) 0.065(3) -0.014(2) -0.018(2) 0.010(2)
C25 0.090(4) 0.056(3) 0.044(2) 0.003(2) -0.012(2) 0.007(3)
C26 0.110(4) 0.059(3) 0.044(2) 0.017(2) 0.005(2) 0.009(3)
C27 0.086(3) 0.055(3) 0.054(2) 0.007(2) 0.024(2) -0.012(2)
C28 0.059(3) 0.054(2) 0.063(3) 0.005(2) 0.021(2) -0.011(2)
C29 0.050(2) 0.042(2) 0.047(2) 0.0006(16) 0.0092(17) -0.0069(17)
N30 0.0439(17) 0.0326(14) 0.0342(14) 0.0009(11) 0.0087(12) -0.0023(12)
C31 0.050(2) 0.0323(16) 0.0377(18) 0.0013(14) 0.0028(15) 0.0017(15)
C32 0.077(3) 0.042(2) 0.042(2) 0.0036(16) 0.0109(19) -0.002(2)
C33 0.060(3) 0.046(2) 0.049(2) -0.0058(17) -0.011(2) 0.0131(18)
C34 0.045(2) 0.0352(18) 0.0410(19) -0.0063(15) 0.0002(16) 0.0041(15)
N41 0.0426(17) 0.0437(17) 0.0472(17) 0.0018(14) 0.0093(14) -0.0047(14)
C42 0.045(2) 0.054(2) 0.068(3) -0.003(2) 0.010(2) 0.0016(19)
C43 0.059(3) 0.061(3) 0.096(4) -0.009(3) 0.027(3) 0.004(2)
C44 0.075(3) 0.057(3) 0.078(3) -0.022(2) 0.034(3) -0.010(2)
C45 0.087(4) 0.082(3) 0.048(2) -0.024(2) 0.031(2) -0.032(3)
C46 0.071(3) 0.086(3) 0.039(2) -0.012(2) 0.009(2) -0.031(3)
C47 0.054(3) 0.092(4) 0.041(2) 0.018(2) -0.0055(19) -0.016(2)
C48 0.048(2) 0.075(3) 0.059(3) 0.020(2) -0.001(2) -0.003(2)
C49 0.047(2) 0.054(2) 0.050(2) 0.0127(19) 0.0032(17) -0.0020(19)
N50 0.0427(17) 0.0458(18) 0.0357(15) 0.0051(13) 0.0064(13) -0.0089(13)
C51 0.045(2) 0.049(2) 0.0358(18) 0.0016(15) 0.0111(15) -0.0133(16)
C52 0.054(3) 0.070(3) 0.0363(19) 0.0042(18) 0.0093(17) -0.021(2)
C53 0.064(3) 0.058(2) 0.052(2) -0.0094(19) 0.027(2) -0.021(2)
C54 0.049(2) 0.053(2) 0.0393(19) -0.0032(16) 0.0167(16) -0.0139(18)
Os 0.03525(9) 0.04048(9) 0.03385(8) 0.00241(5) 0.00607(5) -0.00488(5)
P1 0.0551(8) 0.1724(19) 0.0552(8) -0.0182(9) 0.0081(6) -0.0120(10)
F11 0.111(3) 0.194(5) 0.116(3) 0.024(3) 0.005(3) -0.062(3)
F12 0.209(7) 0.249(8) 0.172(5) 0.045(5) 0.025(5) 0.118(6)
F13 0.083(3) 0.440(11) 0.060(2) -0.010(4) 0.0090(19) -0.006(4)
F14 0.154(5) 0.466(13) 0.189(5) -0.206(7) 0.110(4) -0.182(6)
F15 0.240(7) 0.170(5) 0.216(6) 0.001(4) 0.151(6) 0.037(5)
F16 0.128(3) 0.180(4) 0.064(2) -0.011(2) 0.026(2) -0.017(3)
P2 0.0497(8) 0.0407(7) 0.0369(7) 0.000 0.0118(6) 0.000
F21 0.105(2) 0.087(2) 0.0430(14) 0.0008(13) 0.0275(14) -0.0081(17)
F22 0.071(2) 0.0399(17) 0.079(2) 0.000 0.0126(19) 0.000
F23 0.0505(15) 0.0653(16) 0.0873(19) -0.0076(14) 0.0096(13) 0.0022(12)
F24 0.075(2) 0.0429(18) 0.070(2) 0.000 0.0158(19) 0.000
P3 0.0751(13) 0.0603(10) 0.0706(12) 0.000 -0.0124(10) 0.000
F31 0.179(5) 0.202(5) 0.082(3) -0.045(3) 0.013(3) -0.045(4)
F32 0.150(4) 0.122(4) 0.247(6) -0.010(4) 0.008(4) -0.065(3)
F33 0.149(4) 0.122(3) 0.123(3) -0.008(3) -0.033(3) 0.059(3)

loop_
_atom_type_symbol
_atom_type_description
_atom_type_scat_dispersion_real
_atom_type_scat_dispersion_imag
_atom_type_scat_source
C C 0.0033 0.0016 'International Tables Vol C Tables 4.2.6.8 and 6.1.1.4'
H H 0.0000 0.0000 'International Tables Vol C Tables 4.2.6.8 and 6.1.1.4'
N N 0.0061 0.0033 'International Tables Vol C Tables 4.2.6.8 and 6.1.1.4'
F F 0.0171 0.0103 'International Tables Vol C Tables 4.2.6.8 and 6.1.1.4'
P P 0.1023 0.0942 'International Tables Vol C Tables 4.2.6.8 and 6.1.1.4'
Os Os -1.2165 7.6030 'International Tables Vol C Tables 4.2.6.8 and 6.1.1.4'

loop_
_geom_angle_atom_site_label_1
_geom_angle_atom_site_label_2
_geom_angle_atom_site_label_3
_geom_angle
_geom_angle_site_symmetry_1
_geom_angle_site_symmetry_3
C2 N1 C14 117.7(4) . .
C2 N1 Os 128.7(3) . .
C14 N1 Os 113.6(3) . .
N1 C2 C3 122.0(4) . .
C4 C3 C2 120.1(5) . .
C3 C4 C13 119.6(4) . .
C6 C5 C13 121.7(6) . .
C5 C6 C12 122.6(5) . .
C8 C7 C12 119.4(5) . .
C7 C8 C9 120.2(5) . .
N10 C9 C8 122.5(5) . .
C9 N10 C11 117.3(4) . .
C9 N10 Os 129.0(3) . .
C11 N10 Os 113.8(3) . .
N10 C11 C12 122.8(5) . .
N10 C11 C14 116.7(3) . .
C12 C11 C14 120.5(5) . .
C7 C12 C11 117.7(5) . .
C7 C12 C6 125.2(5) . .
C11 C12 C6 117.1(6) . .
C4 C13 C14 117.9(5) . .
C4 C13 C5 125.3(5) . .
C14 C13 C5 116.9(6) . .
N1 C14 C13 122.7(4) . .
N1 C14 C11 116.2(4) . .
C13 C14 C11 121.2(4) . .
C22 N21 C34 117.6(3) . .
C22 N21 Os 127.9(3) . .
C34 N21 Os 114.4(2) . .
N21 C22 C23 121.8(4) . .
C24 C23 C22 120.7(5) . .
C23 C24 C33 118.7(4) . .
C26 C25 C33 121.2(4) . .
C25 C26 C32 121.5(4) . .
C28 C27 C32 119.5(4) . .
C27 C28 C29 119.8(4) . .
N30 C29 C28 122.8(4) . .
C29 N30 C31 117.2(3) . .
C29 N30 Os 128.8(2) . .
C31 N30 Os 114.0(2) . .
N30 C31 C32 123.4(4) . .
N30 C31 C34 116.1(3) . .
C32 C31 C34 120.5(3) . .
C27 C32 C31 117.3(4) . .
C27 C32 C26 124.8(4) . .
C31 C32 C26 117.9(4) . .
C24 C33 C34 117.7(4) . .
C24 C33 C25 123.7(4) . .
C34 C33 C25 118.5(4) . .
N21 C34 C33 123.5(4) . .
N21 C34 C31 116.1(3) . .
C33 C34 C31 120.3(4) . .
C42 N41 C54 117.5(4) . .
C42 N41 Os 128.9(3) . .
C54 N41 Os 113.6(3) . .
N41 C42 C43 122.0(4) . .
C44 C43 C42 120.6(5) . .
C43 C44 C53 119.8(4) . .
C46 C45 C53 121.7(4) . .
C45 C46 C52 122.2(4) . .
C48 C47 C52 119.3(4) . .
C47 C48 C49 120.8(4) . .
N50 C49 C48 122.1(4) . .
C49 N50 C51 117.6(3) . .
C49 N50 Os 128.3(3) . .
C51 N50 Os 113.6(3) . .
N50 C51 C52 122.6(4) . .
N50 C51 C54 116.3(3) . .
C52 C51 C54 121.1(4) . .
C47 C52 C51 117.5(4) . .
C47 C52 C46 125.4(4) . .
C51 C52 C46 117.1(4) . .
C44 C53 C54 117.1(4) . .
C44 C53 C45 125.4(4) . .
C54 C53 C45 117.5(4) . .
N41 C54 C53 123.0(4) . .
N41 C54 C51 116.6(3) . .
C53 C54 C51 120.4(4) . .
N10 Os N30 172.17(12) . .
N10 Os N21 94.54(12) . .
N30 Os N21 79.14(12) . .
N10 Os N1 79.79(13) . .
N30 Os N1 95.41(12) . .
N21 Os N1 89.38(12) . .
N10 Os N41 94.20(13) . .
N30 Os N41 91.24(11) . .
N21 Os N41 97.55(12) . .
N1 Os N41 171.20(12) . .
N10 Os N50 86.67(12) . .
N30 Os N50 99.88(12) . .
N21 Os N50 176.77(12) . .
N1 Os N50 93.78(12) . .
N41 Os N50 79.37(12) . .
F12 P1 F14 87.1(4) . .
F12 P1 F16 89.7(3) . .
F14 P1 F16 89.7(3) . .
F12 P1 F11 95.5(4) . .
F14 P1 F11 176.8(4) . .
F16 P1 F11 92.2(2) . .
F12 P1 F13 94.6(4) . .
F14 P1 F13 89.1(3) . .
F16 P1 F13 175.5(4) . .
F11 P1 F13 88.9(3) . .
F12 P1 F15 179.3(4) . .
F14 P1 F15 92.2(5) . .
F16 P1 F15 90.0(3) . .
F11 P1 F15 85.2(3) . .
F13 P1 F15 85.7(4) . .
F21 P2 F21 179.8(3) 2_755 .
F21 P2 F23 89.81(16) 2_755 .
F21 P2 F23 90.19(16) . .
F21 P2 F23 90.19(16) 2_755 2_755
F21 P2 F23 89.81(16) . 2_755
F23 P2 F23 179.9(2) . 2_755
F21 P2 F22 90.09(12) 2_755 .
F21 P2 F22 90.09(12) . .
F23 P2 F22 90.03(11) . .
F23 P2 F22 90.03(11) 2_755 .
F21 P2 F24 89.91(12) 2_755 .
F21 P2 F24 89.91(12) . .
F23 P2 F24 89.97(11) . .
F23 P2 F24 89.97(11) 2_755 .
F22 P2 F24 180.000(1) . .
F32 P3 F32 89.1(5) . 2_755
F32 P3 F31 86.1(3) . .
F32 P3 F31 94.0(3) 2_755 .
F32 P3 F31 94.0(3) . 2_755
F32 P3 F31 86.1(3) 2_755 2_755
F31 P3 F31 179.9(6) . 2_755
F32 P3 F33 175.4(3) . 2_755
F32 P3 F33 89.6(3) 2_755 2_755
F31 P3 F33 89.6(3) . 2_755
F31 P3 F33 90.3(3) 2_755 2_755
F32 P3 F33 89.6(3) . .
F32 P3 F33 175.4(3) 2_755 .
F31 P3 F33 90.3(3) . .
F31 P3 F33 89.6(3) 2_755 .
F33 P3 F33 92.1(4) 2_755 .

loop_
_geom_bond_atom_site_label_1
_geom_bond_atom_site_label_2
_geom_bond_distance
_geom_bond_site_symmetry_2
N1 C2 1.342(5) .
N1 C14 1.371(5) .
N1 Os 2.063(3) .
C2 C3 1.398(6) .
C3 C4 1.365(7) .
C4 C13 1.391(7) .
C5 C6 1.331(9) .
C5 C13 1.443(8) .
C6 C12 1.430(9) .
C7 C8 1.363(9) .
C7 C12 1.390(8) .
C8 C9 1.387(7) .
C9 N10 1.342(5) .
N10 C11 1.368(6) .
N10 Os 2.053(3) .
C11 C12 1.407(6) .
C11 C14 1.420(6) .
C13 C14 1.403(6) .
N21 C22 1.349(5) .
N21 C34 1.362(5) .
N21 Os 2.061(3) .
C22 C23 1.400(6) .
C23 C24 1.376(8) .
C24 C33 1.400(7) .
C25 C26 1.360(7) .
C25 C33 1.417(7) .
C26 C32 1.437(6) .
C27 C28 1.374(6) .
C27 C32 1.399(6) .
C28 C29 1.390(5) .
C29 N30 1.339(5) .
N30 C31 1.371(4) .
N30 Os 2.061(3) .
C31 C32 1.401(5) .
C31 C34 1.422(5) .
C33 C34 1.410(5) .
N41 C42 1.339(5) .
N41 C54 1.376(5) .
N41 Os 2.065(3) .
C42 C43 1.387(6) .
C43 C44 1.365(7) .
C44 C53 1.388(7) .
C45 C46 1.340(7) .
C45 C53 1.438(6) .
C46 C52 1.430(7) .
C47 C48 1.353(7) .
C47 C52 1.407(7) .
C48 C49 1.397(5) .
C49 N50 1.339(5) .
N50 C51 1.376(5) .
N50 Os 2.070(3) .
C51 C52 1.409(5) .
C51 C54 1.416(6) .
C53 C54 1.409(6) .
P1 F12 1.512(6) .
P1 F14 1.534(5) .
P1 F16 1.544(4) .
P1 F11 1.551(4) .
P1 F13 1.561(4) .
P1 F15 1.569(6) .
P2 F21 1.586(2) 2_755
P2 F21 1.586(2) .
P2 F23 1.591(3) .
P2 F23 1.591(3) 2_755
P2 F22 1.614(3) .
P2 F24 1.615(4) .
P3 F32 1.547(4) .
P3 F32 1.547(4) 2_755
P3 F31 1.547(4) .
P3 F31 1.547(4) 2_755
P3 F33 1.562(4) 2_755
P3 F33 1.562(4) .
